data_2231072
loop_
_publ_author_name
'Semenaka, Valentyna V.'
'Nesterova, Oksana V.'
'Kokozay, Volodymyr N.'
'Zybatyuk, Roman I.'
'Shishkin, Oleg V.'

_publ_section_title
;
 Diammine(2,2'-bipyridine)bis(thiocyanato-\k<i>N</i>)cobalt(III)
 diamminetetrakis(thiocyanato-\k<i>N</i>)chromate(III) acetonitrile
 disolvate
;
_journal_coeditor_code FF2017
_journal_issue 8
_journal_name_full 'Acta Crystallographica Section E'
_journal_page_first m1021
_journal_page_last m1022
_journal_paper_doi 10.1107/S1600536811024998
_journal_volume 67
_journal_year 2011
_chemical_formula_iupac '[Co (N C S)2 (C10 H8 N2) (N H3)2] [Cr (N C S)4 (N H3)2], 2C2 H3 N'
_chemical_formula_moiety 'C12 H14 Co N6 S2, C4 H6 Cr N6 S4, 2(C2 H3 N)'
_chemical_formula_sum 'C20 H26 Co Cr N14 S6'
_chemical_formula_weight 765.90
_chemical_name_systematic
;
Diammine(2,2'-bipyridine)bis(thiocyanato-\k<i>N</i>)cobalt(III)
diamminetetrakis(thiocyanato-\k<i>N</i>)chromate(III) acetonitrile disolvate
;
_space_group_crystal_system monoclinic
_space_group_IT_number 13
_space_group_name_Hall '-P 2yc'
_space_group_name_H-M_alt 'P 1 2/c 1'
_symmetry_space_group_name_Hall '-P 2yc'
_symmetry_space_group_name_H-M 'P 1 2/c 1'
_atom_sites_solution_hydrogens geom
_atom_sites_solution_primary direct
_atom_sites_solution_secondary difmap
_audit_creation_method
;
  Olex2 1.1
  (compiled 2011.01.21 svn.r1625, GUI svn.r3464)
;
_cell_angle_alpha 90.00
_cell_angle_beta 118.592(6)
_cell_angle_gamma 90.00
_cell_formula_units_Z 2
_cell_length_a 13.2923(7)
_cell_length_b 10.7155(3)
_cell_length_c 13.8745(7)
_cell_measurement_reflns_used 6460
_cell_measurement_temperature 100.15
_cell_measurement_theta_max 31.9531
_cell_measurement_theta_min 2.9326
_cell_volume 1735.20(17)
_computing_cell_refinement
;
<i>CrysAlis PRO</i> (Oxford Diffraction 2010)
;
_computing_data_collection
;
<i>CrysAlis PRO</i> (Oxford Diffraction 2010)
;
_computing_data_reduction
;
<i>CrysAlis PRO</i> (Oxford Diffraction 2010)
;
_computing_molecular_graphics
;
<i>PLATON</i> (Spek, 2009)
;
_computing_publication_material
;
<i>publCIF</i> (Westrip, 2010)
;
_computing_structure_refinement 'SHELXL97 (Sheldrick, 2008)'
_computing_structure_solution 'SHELXS97 (Sheldrick, 2008)'
_diffrn_ambient_temperature 100.15
_diffrn_detector_area_resol_mean 16.1827
_diffrn_measured_fraction_theta_full 0.983
_diffrn_measured_fraction_theta_max 0.896
_diffrn_measurement_device_type 'Oxford Diffraction Xcalibur Sapphire3'
_diffrn_measurement_method '\w scans'
_diffrn_radiation_monochromator graphite
_diffrn_radiation_type 'Mo K\a'
_diffrn_radiation_wavelength 0.7107
_diffrn_reflns_av_R_equivalents 0.0370
_diffrn_reflns_limit_h_max 19
_diffrn_reflns_limit_h_min -19
_diffrn_reflns_limit_k_max 15
_diffrn_reflns_limit_k_min -15
_diffrn_reflns_limit_l_max 19
_diffrn_reflns_limit_l_min -20
_diffrn_reflns_number 15857
_diffrn_reflns_theta_full 30.00
_diffrn_reflns_theta_max 32.03
_diffrn_reflns_theta_min 2.94
_exptl_absorpt_coefficient_mu 1.187
_exptl_absorpt_correction_T_max 1.00000
_exptl_absorpt_correction_T_min 0.91309
_exptl_absorpt_correction_type multi-scan
_exptl_absorpt_process_details
;
(<i>CrysAlis PRO</i>; Oxford Diffraction, 2010)
;
_exptl_crystal_colour brown
_exptl_crystal_density_diffrn 1.466
_exptl_crystal_density_method 'not measured'
_exptl_crystal_description block
_exptl_crystal_F_000 782
_exptl_crystal_size_max 0.318
_exptl_crystal_size_mid 0.0752
_exptl_crystal_size_min 0.0723
_refine_diff_density_max 0.630
_refine_diff_density_min -0.452
_refine_ls_extinction_method none
_refine_ls_goodness_of_fit_ref 1.015
_refine_ls_hydrogen_treatment constr
_refine_ls_matrix_type full
_refine_ls_number_parameters 195
_refine_ls_number_reflns 5538
_refine_ls_number_restraints 0
_refine_ls_restrained_S_all 1.015
_refine_ls_R_factor_all 0.0542
_refine_ls_R_factor_gt 0.0375
_refine_ls_shift/su_max 0.000
_refine_ls_shift/su_mean 0.000
_refine_ls_structure_factor_coef Fsqd
_refine_ls_weighting_details 'calc w=1/[\s^2^(Fo^2^)+(0.0393P)^2^+0.0897P] where P=(Fo^2^+2Fc^2^)/3'
_refine_ls_weighting_scheme calc
_refine_ls_wR_factor_gt 0.0776
_refine_ls_wR_factor_ref 0.0843
_reflns_number_gt 4555
_reflns_number_total 5538
_reflns_threshold_expression >2sigma(I)
_cod_data_source_file ff2017.cif
_cod_data_source_block I
_cod_original_cell_volume 1735.21(13)
_cod_database_code 2231072
_cod_database_fobs_code 2231072

loop_
_space_group_symop_id
_space_group_symop_operation_xyz
1 'x, y, z'
2 '-x, y, -z+1/2'
3 '-x, -y, -z'
4 'x, -y, z-1/2'

loop_
_atom_site_type_symbol
_atom_site_label
_atom_site_fract_x
_atom_site_fract_y
_atom_site_fract_z
_atom_site_U_iso_or_equiv
_atom_site_adp_type
_atom_site_calc_flag
_atom_site_refinement_flags
_atom_site_occupancy
_atom_site_symmetry_multiplicity
Co Co1 0.5000 0.37302(4) 0.2500 0.01545(9) Uani d S 1 2
Cr Cr1 1.0000 0.60863(5) 0.7500 0.01985(11) Uani d S 1 2
S S1 0.63132(7) 0.70219(5) 0.50113(5) 0.02427(13) Uani d . 1 1
S S2 0.77446(6) 0.93976(6) 0.77738(5) 0.02889(15) Uani d . 1 1
S S3 0.76313(6) 0.31039(6) 0.79923(5) 0.03010(15) Uani d . 1 1
N N1 0.55064(19) 0.49821(16) 0.35953(14) 0.0207(4) Uani d . 1 1
N N2 0.55107(18) 0.23884(15) 0.35489(13) 0.0166(3) Uani d . 1 1
N N3 0.35074(16) 0.37847(16) 0.24572(19) 0.0200(3) Uani d . 1 1
H H3A 0.3215 0.4570 0.2283 0.024 Uiso calc R 1 1
H H3B 0.3592 0.3571 0.3127 0.024 Uiso calc R 1 1
H H3C 0.3021 0.3239 0.1942 0.024 Uiso calc R 1 1
N N4 0.89869(17) 0.74301(18) 0.75553(19) 0.0241(4) Uani d . 1 1
N N5 0.89681(18) 0.47780(18) 0.7556(2) 0.0255(4) Uani d . 1 1
N N6 0.9113(2) 0.60481(18) 0.58032(15) 0.0256(4) Uani d . 1 1
H H6A 0.9004 0.5242 0.5568 0.031 Uiso calc R 1 1
H H6B 0.9523 0.6458 0.5532 0.031 Uiso calc R 1 1
H H6C 0.8421 0.6428 0.5563 0.031 Uiso calc R 1 1
N N7 0.1244(3) 0.6759(2) 0.50204(19) 0.0399(6) Uani d . 1 1
C C1 0.5829(2) 0.58425(18) 0.41771(16) 0.0173(4) Uani d . 1 1
C C2 0.5294(2) 0.12311(18) 0.31030(15) 0.0184(4) Uani d . 1 1
C C3 0.5631(2) 0.01704(19) 0.37534(17) 0.0223(4) Uani d . 1 1
H H3 0.5474 -0.0636 0.3430 0.027 Uiso calc R 1 1
C C4 0.6201(3) 0.0306(2) 0.48808(18) 0.0239(4) Uani d . 1 1
H H4 0.6441 -0.0408 0.5343 0.029 Uiso calc R 1 1
C C5 0.6417(2) 0.1487(2) 0.53293(16) 0.0224(4) Uani d . 1 1
H H5 0.6813 0.1592 0.6104 0.027 Uiso calc R 1 1
C C6 0.6057(2) 0.25133(19) 0.46479(16) 0.0200(4) Uani d . 1 1
H H6 0.6197 0.3325 0.4961 0.024 Uiso calc R 1 1
C C7 0.84805(19) 0.8257(2) 0.76460(18) 0.0201(4) Uani d . 1 1
C C8 0.8414(2) 0.4067(2) 0.77314(18) 0.0221(5) Uani d . 1 1
C C9 0.0976(3) 0.7692(3) 0.4594(2) 0.0387(6) Uani d . 1 1
C C10 0.0669(4) 0.8930(4) 0.4081(3) 0.0722(13) Uani d . 1 1
H H10A -0.0165 0.9034 0.3724 0.108 Uiso calc R 1 1
H H10B 0.0930 0.9007 0.3532 0.108 Uiso calc R 1 1
H H10C 0.1036 0.9574 0.4644 0.108 Uiso calc R 1 1

loop_
_atom_site_aniso_label
_atom_site_aniso_U_11
_atom_site_aniso_U_22
_atom_site_aniso_U_33
_atom_site_aniso_U_12
_atom_site_aniso_U_13
_atom_site_aniso_U_23
Co1 0.0162(3) 0.01328(18) 0.01519(18) 0.000 0.0061(2) 0.000
Cr1 0.0194(3) 0.0213(3) 0.0185(2) 0.000 0.0089(3) 0.000
S1 0.0297(4) 0.0188(2) 0.0256(3) -0.0041(3) 0.0143(3) -0.0073(2)
S2 0.0309(3) 0.0248(3) 0.0281(3) 0.0080(3) 0.0117(3) 0.0012(2)
S3 0.0362(4) 0.0268(3) 0.0304(3) -0.0103(3) 0.0184(3) -0.0061(2)
N1 0.0233(11) 0.0172(8) 0.0203(8) -0.0005(9) 0.0093(9) -0.0012(7)
N2 0.0158(9) 0.0164(7) 0.0151(7) 0.0005(8) 0.0054(8) 0.0011(6)
N3 0.0195(10) 0.0200(8) 0.0208(9) -0.0005(7) 0.0099(9) -0.0014(9)
N4 0.0242(11) 0.0261(9) 0.0218(9) 0.0000(8) 0.0108(9) -0.0016(10)
N5 0.0229(11) 0.0273(10) 0.0266(10) -0.0007(8) 0.0122(10) 0.0013(10)
N6 0.0259(11) 0.0289(10) 0.0205(9) 0.0005(10) 0.0099(9) -0.0026(7)
N7 0.0356(15) 0.0469(15) 0.0336(12) -0.0052(14) 0.0136(13) -0.0113(11)
C1 0.0152(10) 0.0174(9) 0.0186(9) 0.0020(9) 0.0076(10) 0.0033(7)
C2 0.0211(11) 0.0180(9) 0.0168(9) -0.0004(9) 0.0095(10) -0.0012(7)
C3 0.0287(13) 0.0149(9) 0.0201(10) -0.0011(11) 0.0091(11) -0.0008(8)
C4 0.0286(13) 0.0204(10) 0.0191(9) 0.0019(11) 0.0085(11) 0.0053(8)
C5 0.0241(12) 0.0254(10) 0.0147(9) -0.0002(12) 0.0069(11) 0.0007(8)
C6 0.0196(11) 0.0186(9) 0.0183(9) -0.0013(11) 0.0064(10) -0.0031(8)
C7 0.0193(11) 0.0236(10) 0.0139(11) -0.0040(9) 0.0051(9) 0.0020(9)
C8 0.0221(11) 0.0220(11) 0.0187(13) 0.0028(9) 0.0069(10) -0.0029(8)
C9 0.0253(15) 0.0644(19) 0.0212(12) -0.0008(16) 0.0069(12) -0.0024(13)
C10 0.044(2) 0.104(3) 0.062(2) 0.026(2) 0.0195(19) 0.045(2)

loop_
_atom_type_symbol
_atom_type_description
_atom_type_scat_dispersion_real
_atom_type_scat_dispersion_imag
_atom_type_scat_source
C C 0.0033 0.0016 'International Tables Vol C Tables 4.2.6.8 and 6.1.1.4'
H H 0.0000 0.0000 'International Tables Vol C Tables 4.2.6.8 and 6.1.1.4'
Co Co 0.3494 0.9721 'International Tables Vol C Tables 4.2.6.8 and 6.1.1.4'
Cr Cr 0.3209 0.6236 'International Tables Vol C Tables 4.2.6.8 and 6.1.1.4'
N N 0.0061 0.0033 'International Tables Vol C Tables 4.2.6.8 and 6.1.1.4'
S S 0.1246 0.1234 'International Tables Vol C Tables 4.2.6.8 and 6.1.1.4'

loop_
_geom_angle_atom_site_label_1
_geom_angle_atom_site_label_2
_geom_angle_atom_site_label_3
_geom_angle_site_symmetry_1
_geom_angle_site_symmetry_3
_geom_angle
N1 Co1 N1 2_655 . 89.74(11)
N1 Co1 N2 2_655 2_655 93.51(7)
N1 Co1 N2 . 2_655 176.59(8)
N1 Co1 N2 2_655 . 176.59(8)
N1 Co1 N2 . . 93.51(7)
N1 Co1 N3 . . 88.23(9)
N1 Co1 N3 2_655 2_655 88.23(9)
N1 Co1 N3 2_655 . 89.34(9)
N1 Co1 N3 . 2_655 89.35(9)
N2 Co1 N2 . 2_655 83.26(10)
N2 Co1 N3 2_655 2_655 91.77(9)
N2 Co1 N3 . 2_655 90.79(9)
N2 Co1 N3 2_655 . 90.79(9)
N2 Co1 N3 . . 91.77(9)
N3 Co1 N3 . 2_655 176.58(10)
N4 Cr1 N4 . 2_756 87.77(11)
N4 Cr1 N6 . 2_756 89.90(9)
N4 Cr1 N6 2_756 2_756 91.73(9)
N4 Cr1 N6 . . 91.73(9)
N4 Cr1 N6 2_756 . 89.90(9)
N5 Cr1 N4 . . 90.94(8)
N5 Cr1 N4 2_756 2_756 90.94(8)
N5 Cr1 N4 2_756 . 178.72(8)
N5 Cr1 N4 . 2_756 178.72(8)
N5 Cr1 N5 2_756 . 90.34(11)
N5 Cr1 N6 2_756 2_756 90.12(9)
N5 Cr1 N6 . 2_756 88.28(10)
N5 Cr1 N6 2_756 . 88.28(10)
N5 Cr1 N6 . . 90.12(10)
N6 Cr1 N6 2_756 . 177.73(11)
C1 N1 Co1 . . 171.81(19)
C2 N2 Co1 . . 114.71(13)
C6 N2 Co1 . . 125.92(14)
C6 N2 C2 . . 119.36(17)
Co1 N3 H3A . . 109.5
Co1 N3 H3B . . 109.5
Co1 N3 H3C . . 109.5
H3A N3 H3B . . 109.5
H3A N3 H3C . . 109.5
H3B N3 H3C . . 109.5
C7 N4 Cr1 . . 174.5(2)
C8 N5 Cr1 . . 170.8(2)
Cr1 N6 H6A . . 109.5
Cr1 N6 H6B . . 109.5
Cr1 N6 H6C . . 109.5
H6A N6 H6B . . 109.5
H6A N6 H6C . . 109.5
H6B N6 H6C . . 109.5
N1 C1 S1 . . 178.3(2)
N2 C2 C2 . 2_655 113.66(10)
N2 C2 C3 . . 121.47(17)
C3 C2 C2 . 2_655 124.86(12)
C2 C3 H3 . . 120.6
C4 C3 C2 . . 118.82(19)
C4 C3 H3 . . 120.6
C3 C4 H4 . . 120.3
C5 C4 C3 . . 119.4(2)
C5 C4 H4 . . 120.3
C4 C5 H5 . . 120.2
C4 C5 C6 . . 119.60(18)
C6 C5 H5 . . 120.2
N2 C6 C5 . . 121.32(18)
N2 C6 H6 . . 119.3
C5 C6 H6 . . 119.3
N4 C7 S2 . . 178.6(2)
N5 C8 S3 . . 178.5(2)
N7 C9 C10 . . 177.5(4)
C9 C10 H10A . . 109.5
C9 C10 H10B . . 109.5
C9 C10 H10C . . 109.5
H10A C10 H10B . . 109.5
H10A C10 H10C . . 109.5
H10B C10 H10C . . 109.5

loop_
_geom_bond_atom_site_label_1
_geom_bond_atom_site_label_2
_geom_bond_site_symmetry_2
_geom_bond_distance
_geom_bond_publ_flag
Co1 N1 . 1.8929(17) y
Co1 N1 2_655 1.8929(17) ?
Co1 N2 2_655 1.9236(16) ?
Co1 N2 . 1.9236(16) y
Co1 N3 2_655 1.9572(17) ?
Co1 N3 . 1.9571(17) y
Cr1 N4 . 1.9979(19) y
Cr1 N4 2_756 1.9980(19) ?
Cr1 N5 2_756 1.9884(19) ?
Cr1 N5 . 1.988(2) y
Cr1 N6 . 2.0682(18) y
Cr1 N6 2_756 2.0682(18) ?
S1 C1 . 1.624(2) ?
S2 C7 . 1.627(2) ?
S3 C8 . 1.624(3) ?
N1 C1 . 1.164(3) ?
N2 C2 . 1.354(3) ?
N2 C6 . 1.346(3) ?
N3 H3A . 0.9100 ?
N3 H3B . 0.9100 ?
N3 H3C . 0.9100 ?
N4 C7 . 1.155(3) ?
N5 C8 . 1.164(3) ?
N6 H6A . 0.9100 ?
N6 H6B . 0.9100 ?
N6 H6C . 0.9100 ?
N7 C9 . 1.130(4) ?
C2 C2 2_655 1.469(4) ?
C2 C3 . 1.386(3) ?
C3 H3 . 0.9500 ?
C3 C4 . 1.381(3) ?
C4 H4 . 0.9500 ?
C4 C5 . 1.378(3) ?
C5 H5 . 0.9500 ?
C5 C6 . 1.378(3) ?
C6 H6 . 0.9500 ?
C9 C10 . 1.467(5) ?
C10 H10A . 0.9800 ?
C10 H10B . 0.9800 ?
C10 H10C . 0.9800 ?

loop_
_geom_hbond_atom_site_label_D
_geom_hbond_atom_site_label_H
_geom_hbond_atom_site_label_A
_geom_hbond_site_symmetry_A
_geom_hbond_distance_DH
_geom_hbond_distance_HA
_geom_hbond_distance_DA
_geom_hbond_angle_DHA
_geom_hbond_publ_flag
N3 H3A S3 3_666 0.91 2.69 3.591(2) 173 yes
N3 H3B S1 3_666 0.91 2.60 3.513(2) 176 yes
N3 H3C N7 4_565 0.91 2.58 3.330(4) 140 yes
N6 H6A N7 3_666 0.91 2.26 3.172(3) 179 yes
N6 H6C S1 . 0.91 2.61 3.498(3) 167 yes
C4 H4 S1 1_545 0.95 2.78 3.523(2) 135 yes
C5 H5 S3 . 0.95 2.82 3.681(2) 151 yes
C6 H6 N1 . 0.95 2.43 2.940(3) 113 yes

loop_
_geom_torsion_atom_site_label_1
_geom_torsion_atom_site_label_2
_geom_torsion_atom_site_label_3
_geom_torsion_atom_site_label_4
_geom_torsion_site_symmetry_1
_geom_torsion_site_symmetry_4
_geom_torsion
Co1 N2 C2 C2 . 2_655 0.0(4)
Co1 N2 C2 C3 . . 178.6(2)
Co1 N2 C6 C5 . . -178.1(2)
N1 Co1 N2 C2 . . 178.9(2)
N1 Co1 N2 C6 . . -1.8(2)
N2 Co1 N2 C2 2_655 . 0.00(16)
N2 Co1 N2 C6 2_655 . 179.2(3)
N2 C2 C3 C4 . . 0.0(5)
N3 Co1 N2 C2 2_655 . -91.7(2)
N3 Co1 N2 C2 . . 90.6(2)
N3 Co1 N2 C6 2_655 . 87.5(2)
N3 Co1 N2 C6 . . -90.2(2)
C2 N2 C6 C5 . . 1.1(4)
C2 C2 C3 C4 2_655 . 178.5(4)
C2 C3 C4 C5 . . 0.1(5)
C3 C4 C5 C6 . . 0.4(5)
C4 C5 C6 N2 . . -1.0(4)
C6 N2 C2 C2 . 2_655 -179.3(3)
C6 N2 C2 C3 . . -0.6(4)
